data_4327756
loop_
_publ_author_name
'Pavlo Solokha'
'Serena De Negri'
'Monika Skrobanska'
'Adriana Saccone'
'Volodymyr Pavlyuk'
'Davide M. Proserpio'

_publ_section_title
;
 New Ternary Germanides La4Mg5Ge6 and La4Mg7Ge6: Crystal Structure and
 Chemical Bonding
;
_journal_name_full 'Inorganic Chemistry'
_journal_page_first 207
_journal_page_last 214
_journal_paper_doi 10.1021/ic2014732
_journal_volume 51
_journal_year 2012
_chemical_formula_moiety 'Ge6 La4 Mg5'
_chemical_formula_sum 'Ge6 La4 Mg5'
_chemical_formula_weight 1112.73
_chemical_name_systematic
; 
 ? 
;
_space_group_IT_number 36
_symmetry_cell_setting orthorhombic
_symmetry_space_group_name_Hall 'C 2c -2'
_symmetry_space_group_name_H-M 'C m c 21'
_atom_sites_solution_primary direct
_atom_sites_solution_secondary difmap
_audit_creation_method SHELXL-97
_cell_angle_alpha 90.00
_cell_angle_beta 90.00
_cell_angle_gamma 90.00
_cell_formula_units_Z 4
_cell_length_a 4.5030(7)
_cell_length_b 20.085(3)
_cell_length_c 16.207(3)
_cell_measurement_temperature 296(2)
_cell_volume 1465.8(4)
_computing_structure_refinement 'SHELXL-97 (Sheldrick, 1997)'
_computing_structure_solution 'SHELXS-97 (Sheldrick, 1990)'
_diffrn_ambient_temperature 296(2)
_diffrn_measured_fraction_theta_full 0.999
_diffrn_measured_fraction_theta_max 0.999
_diffrn_radiation_monochromator graphite
_diffrn_radiation_source 'fine-focus sealed tube'
_diffrn_radiation_type MoK\a
_diffrn_radiation_wavelength 0.71073
_diffrn_reflns_av_R_equivalents 0.0541
_diffrn_reflns_av_sigmaI/netI 0.0297
_diffrn_reflns_limit_h_max 5
_diffrn_reflns_limit_h_min -5
_diffrn_reflns_limit_k_max 23
_diffrn_reflns_limit_k_min -23
_diffrn_reflns_limit_l_max 19
_diffrn_reflns_limit_l_min -19
_diffrn_reflns_number 9328
_diffrn_reflns_theta_full 25.00
_diffrn_reflns_theta_max 25.00
_diffrn_reflns_theta_min 2.39
_diffrn_standards_decay_% 0
_exptl_absorpt_coefficient_mu 23.661
_exptl_crystal_density_diffrn 5.042
_exptl_crystal_F_000 1920
_refine_diff_density_max 1.730
_refine_diff_density_min -0.834
_refine_diff_density_rms 0.196
_refine_ls_abs_structure_details 'Flack H D (1983), Acta Cryst. A39, 876-881'
_refine_ls_abs_structure_Flack 0.49(3)
_refine_ls_extinction_coef 0.00003(2)
_refine_ls_extinction_expression Fc^*^=kFc[1+0.001xFc^2^\l^3^/sin(2\q)]^-1/4^
_refine_ls_extinction_method SHELXL
_refine_ls_goodness_of_fit_ref 1.071
_refine_ls_matrix_type full
_refine_ls_number_parameters 93
_refine_ls_number_reflns 1470
_refine_ls_number_restraints 1
_refine_ls_restrained_S_all 1.071
_refine_ls_R_factor_all 0.0202
_refine_ls_R_factor_gt 0.0192
_refine_ls_shift/su_max 0.001
_refine_ls_shift/su_mean 0.000
_refine_ls_structure_factor_coef Fsqd
_refine_ls_weighting_details 'calc w=1/[\s^2^(Fo^2^)+(0.0246P)^2^+0.2105P] where P=(Fo^2^+2Fc^2^)/3'
_refine_ls_weighting_scheme calc
_refine_ls_wR_factor_gt 0.0451
_refine_ls_wR_factor_ref 0.0455
_reflns_number_gt 1431
_reflns_number_total 1470
_reflns_threshold_expression >2sigma(I)
_cod_data_source_file ic2014732_si_001.cif
_cod_data_source_block la4mg5ge6
_cod_database_code 4327756

loop_
_symmetry_equiv_pos_as_xyz
'x, y, z'
'-x, -y, z+1/2'
'x, -y, z+1/2'
'-x, y, z'
'x+1/2, y+1/2, z'
'-x+1/2, -y+1/2, z+1/2'
'x+1/2, -y+1/2, z+1/2'
'-x+1/2, y+1/2, z'

loop_
_atom_site_label
_atom_site_type_symbol
_atom_site_fract_x
_atom_site_fract_y
_atom_site_fract_z
_atom_site_U_iso_or_equiv
_atom_site_adp_type
_atom_site_occupancy
_atom_site_symmetry_multiplicity
_atom_site_calc_flag
_atom_site_refinement_flags
La1 La 0.0000 0.01407(4) 0.26386(4) 0.01031(17) Uani 1 2 d S
La2 La 0.0000 0.03174(3) 0.00121(5) 0.00940(16) Uani 1 2 d S
La3 La 0.0000 0.16623(4) 0.46131(4) 0.00943(17) Uani 1 2 d S
La4 La 0.0000 0.17532(4) 0.82109(4) 0.00967(18) Uani 1 2 d S
Ge1 Ge 0.0000 0.11321(6) 0.64388(10) 0.0103(2) Uani 1 2 d S
Ge2 Ge 0.0000 0.22442(7) 0.28371(8) 0.0097(3) Uani 1 2 d S
Ge3 Ge 0.0000 0.23000(6) 0.00000(9) 0.0095(3) Uani 1 2 d S
Ge4 Ge 0.0000 0.43406(7) 0.36541(9) 0.0097(3) Uani 1 2 d S
Ge5 Ge 0.0000 0.55554(7) 0.41274(9) 0.0102(3) Uani 1 2 d S
Ge6 Ge 0.0000 0.57176(6) 0.13771(10) 0.0091(2) Uani 1 2 d S
Mg1 Mg 0.0000 0.15518(18) 0.1405(3) 0.0126(7) Uani 1 2 d S
Mg2 Mg 0.0000 0.30125(18) 0.1438(3) 0.0144(8) Uani 1 2 d S
Mg3 Mg 0.0000 0.34066(19) 0.4987(3) 0.0103(9) Uani 1 2 d S
Mg4 Mg 0.0000 0.4414(2) 0.0970(3) 0.0173(9) Uani 1 2 d S
Mg5 Mg 0.0000 0.6499(2) 0.2834(3) 0.0133(10) Uani 1 2 d S

loop_
_atom_site_aniso_label
_atom_site_aniso_U_11
_atom_site_aniso_U_22
_atom_site_aniso_U_33
_atom_site_aniso_U_23
_atom_site_aniso_U_13
_atom_site_aniso_U_12
La1 0.0085(4) 0.0112(3) 0.0113(4) 0.0022(3) 0.000 0.000
La2 0.0059(4) 0.0115(4) 0.0108(3) -0.0027(3) 0.000 0.000
La3 0.0084(4) 0.0088(4) 0.0111(3) 0.0003(3) 0.000 0.000
La4 0.0073(4) 0.0094(4) 0.0123(4) -0.0003(3) 0.000 0.000
Ge1 0.0071(5) 0.0116(6) 0.0122(6) 0.0003(6) 0.000 0.000
Ge2 0.0083(7) 0.0115(6) 0.0094(7) 0.0005(5) 0.000 0.000
Ge3 0.0079(7) 0.0104(7) 0.0101(6) 0.0008(6) 0.000 0.000
Ge4 0.0077(7) 0.0088(6) 0.0127(7) 0.0003(5) 0.000 0.000
Ge5 0.0099(7) 0.0068(6) 0.0141(7) 0.0007(5) 0.000 0.000
Ge6 0.0070(5) 0.0083(6) 0.0120(5) -0.0013(7) 0.000 0.000
Mg1 0.0137(16) 0.0107(19) 0.0134(18) -0.006(2) 0.000 0.000
Mg2 0.0198(18) 0.0110(19) 0.0125(19) 0.001(2) 0.000 0.000
Mg3 0.006(2) 0.011(2) 0.014(2) -0.002(2) 0.000 0.000
Mg4 0.010(2) 0.018(2) 0.024(2) 0.0012(18) 0.000 0.000
Mg5 0.015(2) 0.008(2) 0.017(2) 0.0013(17) 0.000 0.000

loop_
_atom_type_symbol
_atom_type_description
_atom_type_scat_dispersion_real
_atom_type_scat_dispersion_imag
_atom_type_scat_source
Mg Mg 0.0486 0.0363 'International Tables Vol C Tables 4.2.6.8 and 6.1.1.4'
Ge Ge 0.1547 1.8001 'International Tables Vol C Tables 4.2.6.8 and 6.1.1.4'
La La -0.2871 2.4523 'International Tables Vol C Tables 4.2.6.8 and 6.1.1.4'

loop_
_geom_angle_atom_site_label_1
_geom_angle_atom_site_label_2
_geom_angle_atom_site_label_3
_geom_angle
_geom_angle_site_symmetry_1
_geom_angle_site_symmetry_3
Ge1 La1 Ge4 84.96(4) 2_554 5_545
Ge1 La1 Ge4 84.96(4) 2_554 5_445
Ge4 La1 Ge4 88.77(4) 5_545 5_445
Ge1 La1 Ge6 84.44(3) 2_554 5_445
Ge4 La1 Ge6 169.38(4) 5_545 5_445
Ge4 La1 Ge6 90.86(2) 5_445 5_445
Ge1 La1 Ge6 84.44(3) 2_554 5_545
Ge4 La1 Ge6 90.86(2) 5_545 5_545
Ge4 La1 Ge6 169.38(4) 5_445 5_545
Ge6 La1 Ge6 87.55(4) 5_445 5_545
Ge1 La1 Ge5 128.60(3) 2_554 5_545
Ge4 La1 Ge5 45.33(3) 5_545 5_545
Ge4 La1 Ge5 102.85(4) 5_445 5_545
Ge6 La1 Ge5 144.67(4) 5_445 5_545
Ge6 La1 Ge5 84.30(3) 5_545 5_545
Ge1 La1 Ge5 128.60(3) 2_554 5_445
Ge4 La1 Ge5 102.85(4) 5_545 5_445
Ge4 La1 Ge5 45.33(3) 5_445 5_445
Ge6 La1 Ge5 84.30(3) 5_445 5_445
Ge6 La1 Ge5 144.67(4) 5_545 5_445
Ge5 La1 Ge5 82.83(4) 5_545 5_445
Ge1 La1 Mg1 107.53(9) 2_554 .
Ge4 La1 Mg1 134.65(2) 5_545 .
Ge4 La1 Mg1 134.65(2) 5_445 .
Ge6 La1 Mg1 49.23(4) 5_445 .
Ge6 La1 Mg1 49.23(4) 5_545 .
Ge5 La1 Mg1 102.05(6) 5_545 .
Ge5 La1 Mg1 102.05(6) 5_445 .
Ge1 La1 Mg5 131.72(6) 2_554 5_545
Ge4 La1 Mg5 83.95(6) 5_545 5_545
Ge4 La1 Mg5 141.39(8) 5_445 5_545
Ge6 La1 Mg5 102.77(7) 5_445 5_545
Ge6 La1 Mg5 49.00(7) 5_545 5_545
Ge5 La1 Mg5 47.89(8) 5_545 5_545
Ge5 La1 Mg5 99.68(7) 5_445 5_545
Mg1 La1 Mg5 54.81(9) . 5_545
Ge1 La1 Mg5 131.72(6) 2_554 5_445
Ge4 La1 Mg5 141.39(8) 5_545 5_445
Ge4 La1 Mg5 83.95(6) 5_445 5_445
Ge6 La1 Mg5 49.00(7) 5_445 5_445
Ge6 La1 Mg5 102.77(7) 5_545 5_445
Ge5 La1 Mg5 99.68(7) 5_545 5_445
Ge5 La1 Mg5 47.89(8) 5_445 5_445
Mg1 La1 Mg5 54.81(8) . 5_445
Mg5 La1 Mg5 78.68(10) 5_545 5_445
Ge1 La1 Mg4 42.71(5) 2_554 5_445
Ge4 La1 Mg4 125.80(7) 5_545 5_445
Ge4 La1 Mg4 76.00(6) 5_445 5_445
Ge6 La1 Mg4 44.08(6) 5_445 5_445
Ge6 La1 Mg4 95.71(6) 5_545 5_445
Ge5 La1 Mg4 171.08(6) 5_545 5_445
Ge5 La1 Mg4 101.89(4) 5_445 5_445
Mg1 La1 Mg4 84.49(9) . 5_445
Mg5 La1 Mg4 137.09(10) 5_545 5_445
Mg5 La1 Mg4 89.03(8) 5_445 5_445
Ge1 La1 Mg4 42.71(5) 2_554 5_545
Ge4 La1 Mg4 76.00(6) 5_545 5_545
Ge4 La1 Mg4 125.80(7) 5_445 5_545
Ge6 La1 Mg4 95.71(6) 5_445 5_545
Ge6 La1 Mg4 44.08(6) 5_545 5_545
Ge5 La1 Mg4 101.89(4) 5_545 5_545
Ge5 La1 Mg4 171.08(6) 5_445 5_545
Mg1 La1 Mg4 84.49(9) . 5_545
Mg5 La1 Mg4 89.03(8) 5_545 5_545
Mg5 La1 Mg4 137.09(10) 5_445 5_545
Mg4 La1 Mg4 72.46(8) 5_445 5_545
Ge5 La2 Ge5 89.66(4) 6_454 6_554
Ge5 La2 Ge4 46.98(3) 6_454 6_454
Ge5 La2 Ge4 107.63(4) 6_554 6_454
Ge5 La2 Ge4 107.63(4) 6_454 6_554
Ge5 La2 Ge4 46.98(3) 6_554 6_554
Ge4 La2 Ge4 88.64(4) 6_454 6_554
Ge5 La2 Ge6 158.09(4) 6_454 5_545
Ge5 La2 Ge6 87.31(3) 6_554 5_545
Ge4 La2 Ge6 153.41(4) 6_454 5_545
Ge4 La2 Ge6 85.89(3) 6_554 5_545
Ge5 La2 Ge6 87.31(3) 6_454 5_445
Ge5 La2 Ge6 158.09(4) 6_554 5_445
Ge4 La2 Ge6 85.89(3) 6_454 5_445
Ge4 La2 Ge6 153.41(4) 6_554 5_445
Ge6 La2 Ge6 87.46(4) 5_545 5_445
Ge5 La2 Mg4 54.92(7) 6_454 5_445
Ge5 La2 Mg4 113.11(7) 6_554 5_445
Ge4 La2 Mg4 87.81(6) 6_454 5_445
Ge4 La2 Mg4 156.95(8) 6_554 5_445
Ge6 La2 Mg4 106.81(7) 5_545 5_445
Ge6 La2 Mg4 48.78(7) 5_445 5_445
Ge5 La2 Mg4 113.11(7) 6_454 5_545
Ge5 La2 Mg4 54.92(7) 6_554 5_545
Ge4 La2 Mg4 156.95(8) 6_454 5_545
Ge4 La2 Mg4 87.81(6) 6_554 5_545
Ge6 La2 Mg4 48.78(7) 5_545 5_545
Ge6 La2 Mg4 106.81(7) 5_445 5_545
Mg4 La2 Mg4 86.61(10) 5_445 5_545
Ge5 La2 Mg1 135.09(2) 6_454 .
Ge5 La2 Mg1 135.09(2) 6_554 .
Ge4 La2 Mg1 107.58(6) 6_454 .
Ge4 La2 Mg1 107.58(6) 6_554 .
Ge6 La2 Mg1 50.23(4) 5_545 .
Ge6 La2 Mg1 50.23(4) 5_445 .
Mg4 La2 Mg1 95.19(9) 5_445 .
Mg4 La2 Mg1 95.19(9) 5_545 .
Ge5 La2 Mg3 150.72(9) 6_454 6_554
Ge5 La2 Mg3 86.65(6) 6_554 6_554
Ge4 La2 Mg3 107.02(7) 6_454 6_554
Ge4 La2 Mg3 50.99(8) 6_554 6_554
Ge6 La2 Mg3 50.70(8) 5_545 6_554
Ge6 La2 Mg3 106.20(8) 5_445 6_554
Mg4 La2 Mg3 150.90(11) 5_445 6_554
Mg4 La2 Mg3 88.19(8) 5_545 6_554
Mg1 La2 Mg3 56.81(9) . 6_554
Ge5 La2 Mg3 86.65(6) 6_454 6_454
Ge5 La2 Mg3 150.72(9) 6_554 6_454
Ge4 La2 Mg3 50.99(8) 6_454 6_454
Ge4 La2 Mg3 107.02(7) 6_554 6_454
Ge6 La2 Mg3 106.20(8) 5_545 6_454
Ge6 La2 Mg3 50.70(8) 5_445 6_454
Mg4 La2 Mg3 88.19(8) 5_445 6_454
Mg4 La2 Mg3 150.90(11) 5_545 6_454
Mg1 La2 Mg3 56.81(9) . 6_454
Mg3 La2 Mg3 82.59(9) 6_554 6_454
Ge5 La2 La1 55.64(3) 6_454 2_554
Ge5 La2 La1 55.64(3) 6_554 2_554
Ge4 La2 La1 52.07(3) 6_454 2_554
Ge4 La2 La1 52.07(3) 6_554 2_554
Ge6 La2 La1 135.89(2) 5_545 2_554
Ge6 La2 La1 135.89(2) 5_445 2_554
Mg4 La2 La1 109.36(8) 5_445 2_554
Mg4 La2 La1 109.36(8) 5_545 2_554
Mg1 La2 La1 145.76(8) . 2_554
Mg3 La2 La1 99.38(9) 6_554 2_554
Mg3 La2 La1 99.38(9) 6_454 2_554
Ge2 La3 Ge3 86.28(4) . 6
Ge2 La3 Ge3 86.28(4) . 6_455
Ge3 La3 Ge3 91.94(4) 6 6_455
Ge2 La3 Ge1 177.70(5) . .
Ge3 La3 Ge1 92.12(4) 6 .
Ge3 La3 Ge1 92.12(4) 6_455 .
Ge2 La3 Ge5 91.88(4) . 5_445
Ge3 La3 Ge5 176.98(4) 6 5_445
Ge3 La3 Ge5 90.33(3) 6_455 5_445
Ge1 La3 Ge5 89.79(4) . 5_445
Ge2 La3 Ge5 91.88(4) . 5_545
Ge3 La3 Ge5 90.33(3) 6 5_545
Ge3 La3 Ge5 176.98(4) 6_455 5_545
Ge1 La3 Ge5 89.79(4) . 5_545
Ge5 La3 Ge5 87.34(4) 5_445 5_545
Ge2 La3 Mg3 77.70(9) . .
Ge3 La3 Mg3 46.38(2) 6 .
Ge3 La3 Mg3 46.38(2) 6_455 .
Ge1 La3 Mg3 99.99(9) . .
Ge5 La3 Mg3 135.48(2) 5_445 .
Ge5 La3 Mg3 135.48(2) 5_545 .
Ge2 La3 Mg5 46.07(6) . 5_445
Ge3 La3 Mg5 131.10(7) 6 5_445
Ge3 La3 Mg5 77.05(6) 6_455 5_445
Ge1 La3 Mg5 135.11(6) . 5_445
Ge5 La3 Mg5 47.65(7) 5_445 5_445
Ge5 La3 Mg5 99.96(7) 5_545 5_445
Mg3 La3 Mg5 102.80(10) . 5_445
Ge2 La3 Mg5 46.07(6) . 5_545
Ge3 La3 Mg5 77.05(6) 6 5_545
Ge3 La3 Mg5 131.10(7) 6_455 5_545
Ge1 La3 Mg5 135.11(6) . 5_545
Ge5 La3 Mg5 99.96(7) 5_445 5_545
Ge5 La3 Mg5 47.65(7) 5_545 5_545
Mg3 La3 Mg5 102.80(10) . 5_545
Mg5 La3 Mg5 75.61(9) 5_445 5_545
Ge2 La3 Mg2 131.38(6) . 6
Ge3 La3 Mg2 45.49(6) 6 6
Ge3 La3 Mg2 99.02(6) 6_455 6
Ge1 La3 Mg2 47.25(6) . 6
Ge5 La3 Mg2 135.98(7) 5_445 6
Ge5 La3 Mg2 83.99(5) 5_545 6
Mg3 La3 Mg2 72.31(8) . 6
Mg5 La3 Mg2 175.10(9) 5_445 6
Mg5 La3 Mg2 105.37(6) 5_545 6
Ge2 La3 Mg2 131.38(6) . 6_455
Ge3 La3 Mg2 99.02(6) 6 6_455
Ge3 La3 Mg2 45.49(6) 6_455 6_455
Ge1 La3 Mg2 47.25(6) . 6_455
Ge5 La3 Mg2 83.99(5) 5_445 6_455
Ge5 La3 Mg2 135.98(7) 5_545 6_455
Mg3 La3 Mg2 72.31(8) . 6_455
Mg5 La3 Mg2 105.37(6) 5_445 6_455
Mg5 La3 Mg2 175.10(9) 5_545 6_455
Mg2 La3 Mg2 73.24(10) 6 6_455
Ge2 La3 Mg4 138.30(5) . 6
Ge3 La3 Mg4 80.64(5) 6 6
Ge3 La3 Mg4 133.27(7) 6_455 6
Ge1 La3 Mg4 42.80(5) . 6
Ge5 La3 Mg4 99.22(6) 5_445 6
Ge5 La3 Mg4 49.15(6) 5_545 6
Mg3 La3 Mg4 117.37(9) . 6
Mg5 La3 Mg4 139.75(10) 5_445 6
Mg5 La3 Mg4 92.31(8) 5_545 6
Mg2 La3 Mg4 45.15(8) 6 6
Mg2 La3 Mg4 89.90(8) 6_455 6
Ge2 La4 Ge2 93.91(4) 6 6_455
Ge2 La4 Ge3 87.27(3) 6 1_556
Ge2 La4 Ge3 87.27(3) 6_455 1_556
Ge2 La4 Ge1 94.59(4) 6 .
Ge2 La4 Ge1 94.59(4) 6_455 .
Ge3 La4 Ge1 177.27(4) 1_556 .
Ge2 La4 Ge4 177.13(4) 6 6_455
Ge2 La4 Ge4 88.79(3) 6_455 6_455
Ge3 La4 Ge4 91.89(4) 1_556 6_455
Ge1 La4 Ge4 86.16(4) . 6_455
Ge2 La4 Ge4 88.79(3) 6 6
Ge2 La4 Ge4 177.13(3) 6_455 6
Ge3 La4 Ge4 91.89(4) 1_556 6
Ge1 La4 Ge4 86.16(4) . 6
Ge4 La4 Ge4 88.50(4) 6_455 6
Ge2 La4 Mg5 47.34(2) 6 2_565
Ge2 La4 Mg5 47.34(2) 6_455 2_565
Ge3 La4 Mg5 79.13(8) 1_556 2_565
Ge1 La4 Mg5 103.60(8) . 2_565
Ge4 La4 Mg5 135.15(2) 6_455 2_565
Ge4 La4 Mg5 135.15(2) 6 2_565
Ge2 La4 Mg3 76.28(6) 6 6
Ge2 La4 Mg3 131.30(7) 6_455 6
Ge3 La4 Mg3 45.35(6) 1_556 6
Ge1 La4 Mg3 133.22(6) . 6
Ge4 La4 Mg3 101.19(6) 6_455 6
Ge4 La4 Mg3 48.51(7) 6 6
Mg5 La4 Mg3 102.75(9) 2_565 6
Ge2 La4 Mg3 131.30(7) 6 6_455
Ge2 La4 Mg3 76.28(6) 6_455 6_455
Ge3 La4 Mg3 45.35(6) 1_556 6_455
Ge1 La4 Mg3 133.22(6) . 6_455
Ge4 La4 Mg3 48.51(7) 6_455 6_455
Ge4 La4 Mg3 101.19(6) 6 6_455
Mg5 La4 Mg3 102.75(9) 2_565 6_455
Mg3 La4 Mg3 75.73(10) 6 6_455
Ge2 La4 Mg2 102.12(6) 6 6_455
Ge2 La4 Mg2 46.83(6) 6_455 6_455
Ge3 La4 Mg2 133.21(6) 1_556 6_455
Ge1 La4 Mg2 48.31(6) . 6_455
Ge4 La4 Mg2 80.44(6) 6_455 6_455
Ge4 La4 Mg2 133.45(7) 6 6_455
Mg5 La4 Mg2 74.94(8) 2_565 6_455
Mg3 La4 Mg2 177.67(9) 6 6_455
Mg3 La4 Mg2 104.36(6) 6_455 6_455
Ge2 La4 Mg2 46.83(6) 6 6
Ge2 La4 Mg2 102.12(6) 6_455 6
Ge3 La4 Mg2 133.21(6) 1_556 6
Ge1 La4 Mg2 48.31(6) . 6
Ge4 La4 Mg2 133.45(7) 6_455 6
Ge4 La4 Mg2 80.44(5) 6 6
Mg5 La4 Mg2 74.94(8) 2_565 6
Mg3 La4 Mg2 104.36(6) 6 6
Mg3 La4 Mg2 177.67(9) 6_455 6
Mg2 La4 Mg2 75.44(10) 6_455 6
Ge2 La4 La1 126.05(3) 6 2
Ge2 La4 La1 126.05(3) 6_455 2
Ge3 La4 La1 124.45(3) 1_556 2
Ge1 La4 La1 52.82(3) . 2
Ge4 La4 La1 52.50(2) 6_455 2
Ge4 La4 La1 52.50(2) 6 2
Mg5 La4 La1 156.42(8) 2_565 2
Mg3 La4 La1 95.79(6) 6 2
Mg3 La4 La1 95.79(6) 6_455 2
Mg2 La4 La1 86.52(6) 6_455 2
Mg2 La4 La1 86.52(6) 6 2
Mg4 Ge1 Mg4 118.72(17) 6_455 6
Mg4 Ge1 Mg2 159.73(16) 6_455 6
Mg4 Ge1 Mg2 64.54(10) 6 6
Mg4 Ge1 Mg2 64.54(10) 6_455 6_455
Mg4 Ge1 Mg2 159.73(16) 6 6_455
Mg2 Ge1 Mg2 105.31(12) 6 6_455
Mg4 Ge1 La4 115.66(10) 6_455 .
Mg4 Ge1 La4 115.66(10) 6 .
Mg2 Ge1 La4 76.03(11) 6 .
Mg2 Ge1 La4 76.03(11) 6_455 .
Mg4 Ge1 La3 82.46(11) 6_455 .
Mg4 Ge1 La3 82.46(11) 6 .
Mg2 Ge1 La3 78.13(11) 6 .
Mg2 Ge1 La3 78.13(11) 6_455 .
La4 Ge1 La3 136.73(4) . .
Mg4 Ge1 La1 80.92(10) 6_455 2
Mg4 Ge1 La1 80.92(10) 6 2
Mg2 Ge1 La1 118.88(9) 6 2
Mg2 Ge1 La1 118.88(9) 6_455 2
La4 Ge1 La1 76.22(4) . 2
La3 Ge1 La1 147.05(5) . 2
Mg5 Ge2 Mg5 112.78(18) 5_445 5_545
Mg5 Ge2 Mg1 73.38(11) 5_445 .
Mg5 Ge2 Mg1 73.38(11) 5_545 .
Mg5 Ge2 Mg2 108.06(11) 5_445 .
Mg5 Ge2 Mg2 108.06(11) 5_545 .
Mg1 Ge2 Mg2 65.16(13) . .
Mg5 Ge2 La4 166.12(10) 5_445 6_554
Mg5 Ge2 La4 75.73(9) 5_545 6_554
Mg1 Ge2 La4 120.30(6) . 6_554
Mg2 Ge2 La4 78.16(7) . 6_554
Mg5 Ge2 La4 75.73(9) 5_445 6_454
Mg5 Ge2 La4 166.12(10) 5_545 6_454
Mg1 Ge2 La4 120.30(6) . 6_454
Mg2 Ge2 La4 78.16(7) . 6_454
La4 Ge2 La4 93.91(4) 6_554 6_454
Mg5 Ge2 La3 78.08(10) 5_445 .
Mg5 Ge2 La3 78.08(10) 5_545 .
Mg1 Ge2 La3 126.98(11) . .
Mg2 Ge2 La3 167.86(10) . .
La4 Ge2 La3 93.65(4) 6_554 .
La4 Ge2 La3 93.65(4) 6_454 .
Mg3 Ge3 Mg3 115.55(15) 6_454 6_554
Mg3 Ge3 Mg1 73.33(11) 6_454 .
Mg3 Ge3 Mg1 73.33(11) 6_554 .
Mg3 Ge3 Mg2 106.61(12) 6_454 .
Mg3 Ge3 Mg2 106.61(12) 6_554 .
Mg1 Ge3 Mg2 64.97(12) . .
Mg3 Ge3 La4 78.67(11) 6_454 1_554
Mg3 Ge3 La4 78.67(11) 6_554 1_554
Mg1 Ge3 La4 125.82(10) . 1_554
Mg2 Ge3 La4 169.20(10) . 1_554
Mg3 Ge3 La3 164.04(11) 6_454 6_554
Mg3 Ge3 La3 75.23(7) 6_554 6_554
Mg1 Ge3 La3 122.26(5) . 6_554
Mg2 Ge3 La3 79.77(7) . 6_554
La4 Ge3 La3 92.78(4) 1_554 6_554
Mg3 Ge3 La3 75.23(7) 6_454 6_454
Mg3 Ge3 La3 164.04(11) 6_554 6_454
Mg1 Ge3 La3 122.26(5) . 6_454
Mg2 Ge3 La3 79.77(7) . 6_454
La4 Ge3 La3 92.78(4) 1_554 6_454
La3 Ge3 La3 91.94(4) 6_554 6_454
Ge5 Ge4 Mg3 113.53(10) . .
Ge5 Ge4 La1 71.16(3) . 5
Mg3 Ge4 La1 135.52(2) . 5
Ge5 Ge4 La1 71.16(3) . 5_455
Mg3 Ge4 La1 135.52(2) . 5_455
La1 Ge4 La1 88.77(4) 5 5_455
Ge5 Ge4 La2 65.91(3) . 6
Mg3 Ge4 La2 67.93(7) . 6
La1 Ge4 La2 75.76(2) 5 6
La1 Ge4 La2 137.01(5) 5_455 6
Ge5 Ge4 La2 65.91(3) . 6_455
Mg3 Ge4 La2 67.93(7) . 6_455
La1 Ge4 La2 137.01(5) 5 6_455
La1 Ge4 La2 75.76(2) 5_455 6_455
La2 Ge4 La2 88.64(4) 6 6_455
Ge5 Ge4 La4 135.75(2) . 6_454
Mg3 Ge4 La4 73.83(7) . 6_454
La1 Ge4 La4 135.58(5) 5 6_454
La1 Ge4 La4 74.81(3) 5_455 6_454
La2 Ge4 La4 141.69(5) 6 6_454
La2 Ge4 La4 79.03(2) 6_455 6_454
Ge5 Ge4 La4 135.75(2) . 6_554
Mg3 Ge4 La4 73.83(7) . 6_554
La1 Ge4 La4 74.81(3) 5 6_554
La1 Ge4 La4 135.58(5) 5_455 6_554
La2 Ge4 La4 79.03(2) 6 6_554
La2 Ge4 La4 141.69(5) 6_455 6_554
La4 Ge4 La4 88.50(4) 6_454 6_554
Ge4 Ge5 Mg5 114.67(10) . .
Ge4 Ge5 Mg4 108.64(10) . 2_565
Mg5 Ge5 Mg4 136.69(14) . 2_565
Ge4 Ge5 La2 67.11(3) . 6_455
Mg5 Ge5 La2 134.52(3) . 6_455
Mg4 Ge5 La2 64.06(6) 2_565 6_455
Ge4 Ge5 La2 67.11(3) . 6
Mg5 Ge5 La2 134.52(3) . 6
Mg4 Ge5 La2 64.06(6) 2_565 6
La2 Ge5 La2 89.66(4) 6_455 6
Ge4 Ge5 La3 136.292(19) . 5
Mg5 Ge5 La3 73.84(7) . 5
Mg4 Ge5 La3 75.20(7) 2_565 5
La2 Ge5 La3 138.83(5) 6_455 5
La2 Ge5 La3 77.24(2) 6 5
Ge4 Ge5 La3 136.292(19) . 5_455
Mg5 Ge5 La3 73.84(7) . 5_455
Mg4 Ge5 La3 75.20(7) 2_565 5_455
La2 Ge5 La3 77.24(2) 6_455 5_455
La2 Ge5 La3 138.83(5) 6 5_455
La3 Ge5 La3 87.34(4) 5 5_455
Ge4 Ge5 La1 63.51(3) . 5_455
Mg5 Ge5 La1 68.79(7) . 5_455
Mg4 Ge5 La1 135.55(4) 2_565 5_455
La2 Ge5 La1 73.60(2) 6_455 5_455
La2 Ge5 La1 130.57(5) 6 5_455
La3 Ge5 La1 142.63(5) 5 5_455
La3 Ge5 La1 83.18(2) 5_455 5_455
Ge4 Ge5 La1 63.51(3) . 5
Mg5 Ge5 La1 68.79(7) . 5
Mg4 Ge5 La1 135.55(4) 2_565 5
La2 Ge5 La1 130.57(5) 6_455 5
La2 Ge5 La1 73.60(2) 6 5
La3 Ge5 La1 83.18(2) 5 5
La3 Ge5 La1 142.63(5) 5_455 5
La1 Ge5 La1 82.83(4) 5_455 5
Mg4 Ge6 Mg1 125.64(7) . 5
Mg4 Ge6 Mg1 125.64(7) . 5_455
Mg1 Ge6 Mg1 106.67(12) 5 5_455
Mg4 Ge6 Mg5 137.75(13) . .
Mg1 Ge6 Mg5 69.90(12) 5 .
Mg1 Ge6 Mg5 69.90(12) 5_455 .
Mg4 Ge6 Mg3 113.84(13) . 2_564
Mg1 Ge6 Mg3 69.22(11) 5 2_564
Mg1 Ge6 Mg3 69.22(11) 5_455 2_564
Mg5 Ge6 Mg3 108.41(11) . 2_564
Mg4 Ge6 La1 78.94(7) . 5
Mg1 Ge6 La1 69.37(9) 5 5
Mg1 Ge6 La1 139.24(12) 5_455 5
Mg5 Ge6 La1 70.97(7) . 5
Mg3 Ge6 La1 135.58(2) 2_564 5
Mg4 Ge6 La1 78.94(7) . 5_455
Mg1 Ge6 La1 139.24(12) 5 5_455
Mg1 Ge6 La1 69.37(9) 5_455 5_455
Mg5 Ge6 La1 70.97(7) . 5_455
Mg3 Ge6 La1 135.58(2) 2_564 5_455
La1 Ge6 La1 87.55(4) 5 5_455
Mg4 Ge6 La2 66.10(6) . 5_455
Mg1 Ge6 La2 135.44(12) 5 5_455
Mg1 Ge6 La2 66.65(9) 5_455 5_455
Mg5 Ge6 La2 134.61(3) . 5_455
Mg3 Ge6 La2 67.45(6) 2_564 5_455
La1 Ge6 La2 144.79(4) 5 5_455
La1 Ge6 La2 81.99(2) 5_455 5_455
Mg4 Ge6 La2 66.10(6) . 5
Mg1 Ge6 La2 66.65(9) 5 5
Mg1 Ge6 La2 135.44(12) 5_455 5
Mg5 Ge6 La2 134.61(3) . 5
Mg3 Ge6 La2 67.45(6) 2_564 5
La1 Ge6 La2 81.99(2) 5 5
La1 Ge6 La2 144.79(4) 5_455 5
La2 Ge6 La2 87.46(4) 5_455 5
Ge2 Mg1 Ge3 115.65(13) . .
Ge2 Mg1 Ge6 108.68(14) . 5_445
Ge3 Mg1 Ge6 108.40(14) . 5_445
Ge2 Mg1 Ge6 108.68(14) . 5_545
Ge3 Mg1 Ge6 108.40(14) . 5_545
Ge6 Mg1 Ge6 106.67(12) 5_445 5_545
Ge2 Mg1 Mg2 58.01(13) . .
Ge3 Mg1 Mg2 57.64(13) . .
Ge6 Mg1 Mg2 126.66(6) 5_445 .
Ge6 Mg1 Mg2 126.66(6) 5_545 .
Ge2 Mg1 Mg3 126.82(10) . 6_454
Ge3 Mg1 Mg3 52.39(10) . 6_454
Ge6 Mg1 Mg3 56.15(9) 5_445 6_454
Ge6 Mg1 Mg3 124.43(18) 5_545 6_454
Mg2 Mg1 Mg3 89.28(14) . 6_454
Ge2 Mg1 Mg3 126.82(10) . 6_554
Ge3 Mg1 Mg3 52.39(10) . 6_554
Ge6 Mg1 Mg3 124.43(18) 5_445 6_554
Ge6 Mg1 Mg3 56.15(9) 5_545 6_554
Mg2 Mg1 Mg3 89.28(14) . 6_554
Mg3 Mg1 Mg3 88.79(18) 6_454 6_554
Ge2 Mg1 Mg5 53.27(11) . 5_545
Ge3 Mg1 Mg5 128.04(11) . 5_545
Ge6 Mg1 Mg5 123.40(19) 5_445 5_545
Ge6 Mg1 Mg5 55.46(9) 5_545 5_545
Mg2 Mg1 Mg5 91.11(15) . 5_545
Mg3 Mg1 Mg5 179.55(18) 6_454 5_545
Mg3 Mg1 Mg5 91.45(6) 6_554 5_545
Ge2 Mg1 Mg5 53.27(11) . 5_445
Ge3 Mg1 Mg5 128.04(11) . 5_445
Ge6 Mg1 Mg5 55.46(9) 5_445 5_445
Ge6 Mg1 Mg5 123.40(19) 5_545 5_445
Mg2 Mg1 Mg5 91.11(15) . 5_445
Mg3 Mg1 Mg5 91.45(6) 6_454 5_445
Mg3 Mg1 Mg5 179.55(18) 6_554 5_445
Mg5 Mg1 Mg5 88.30(18) 5_545 5_445
Ge2 Mg1 La2 163.23(17) . .
Ge3 Mg1 La2 81.12(14) . .
Ge6 Mg1 La2 63.12(8) 5_445 .
Ge6 Mg1 La2 63.12(8) 5_545 .
Mg2 Mg1 La2 138.8(2) . .
Mg3 Mg1 La2 62.52(11) 6_454 .
Mg3 Mg1 La2 62.52(11) 6_554 .
Mg5 Mg1 La2 117.27(11) 5_545 .
Mg5 Mg1 La2 117.27(11) 5_445 .
Ge2 Mg1 La1 85.71(14) . .
Ge3 Mg1 La1 158.64(17) . .
Ge6 Mg1 La1 61.41(8) 5_445 .
Ge6 Mg1 La1 61.41(8) 5_545 .
Mg2 Mg1 La1 143.7(2) . .
Mg3 Mg1 La1 115.65(10) 6_454 .
Mg3 Mg1 La1 115.65(10) 6_554 .
Mg5 Mg1 La1 63.89(12) 5_545 .
Mg5 Mg1 La1 63.89(12) 5_445 .
La2 Mg1 La1 77.52(8) . .
Ge3 Mg2 Ge2 114.21(13) . .
Ge3 Mg2 Ge1 108.51(13) . 6_554
Ge2 Mg2 Ge1 109.95(13) . 6_554
Ge3 Mg2 Ge1 108.51(13) . 6_454
Ge2 Mg2 Ge1 109.95(13) . 6_454
Ge1 Mg2 Ge1 105.31(12) 6_554 6_454
Ge3 Mg2 Mg4 106.46(18) . .
Ge2 Mg2 Mg4 139.33(19) . .
Ge1 Mg2 Mg4 54.15(7) 6_554 .
Ge1 Mg2 Mg4 54.15(7) 6_454 .
Ge3 Mg2 Mg1 57.38(13) . .
Ge2 Mg2 Mg1 56.83(13) . .
Ge1 Mg2 Mg1 127.34(6) 6_554 .
Ge1 Mg2 Mg1 127.34(6) 6_454 .
Mg4 Mg2 Mg1 163.8(2) . .
Ge3 Mg2 La4 137.07(6) . 6_554
Ge2 Mg2 La4 55.02(8) . 6_554
Ge1 Mg2 La4 55.66(7) 6_554 6_554
Ge1 Mg2 La4 114.12(14) 6_454 6_554
Mg4 Mg2 La4 94.57(11) . 6_554
Mg1 Mg2 La4 98.19(13) . 6_554
Ge3 Mg2 La4 137.07(6) . 6_454
Ge2 Mg2 La4 55.02(8) . 6_454
Ge1 Mg2 La4 114.12(14) 6_554 6_454
Ge1 Mg2 La4 55.66(7) 6_454 6_454
Mg4 Mg2 La4 94.57(11) . 6_454
Mg1 Mg2 La4 98.19(13) . 6_454
La4 Mg2 La4 75.44(10) 6_554 6_454
Ge3 Mg2 La3 54.73(8) . 6_454
Ge2 Mg2 La3 138.18(7) . 6_454
Ge1 Mg2 La3 111.68(14) 6_554 6_454
Ge1 Mg2 La3 54.62(7) 6_454 6_454
Mg4 Mg2 La3 68.22(10) . 6_454
Mg1 Mg2 La3 99.11(14) . 6_454
La4 Mg2 La3 162.67(11) 6_554 6_454
La4 Mg2 La3 102.99(3) 6_454 6_454
Ge3 Mg2 La3 54.73(8) . 6_554
Ge2 Mg2 La3 138.18(7) . 6_554
Ge1 Mg2 La3 54.62(7) 6_554 6_554
Ge1 Mg2 La3 111.68(14) 6_454 6_554
Mg4 Mg2 La3 68.22(10) . 6_554
Mg1 Mg2 La3 99.11(14) . 6_554
La4 Mg2 La3 102.99(3) 6_554 6_554
La4 Mg2 La3 162.67(11) 6_454 6_554
La3 Mg2 La3 73.24(10) 6_454 6_554
Ge3 Mg3 Ge3 115.55(15) 6_455 6
Ge3 Mg3 Ge6 108.76(12) 6_455 2_565
Ge3 Mg3 Ge6 108.76(12) 6 2_565
Ge3 Mg3 Ge4 110.85(12) 6_455 .
Ge3 Mg3 Ge4 110.85(12) 6 .
Ge6 Mg3 Ge4 101.05(13) 2_565 .
Ge3 Mg3 Mg1 126.86(18) 6_455 6
Ge3 Mg3 Mg1 54.28(9) 6 6
Ge6 Mg3 Mg1 54.63(10) 2_565 6
Ge4 Mg3 Mg1 121.47(11) . 6
Ge3 Mg3 Mg1 54.28(9) 6_455 6_455
Ge3 Mg3 Mg1 126.86(18) 6 6_455
Ge6 Mg3 Mg1 54.63(10) 2_565 6_455
Ge4 Mg3 Mg1 121.47(11) . 6_455
Mg1 Mg3 Mg1 88.79(18) 6 6_455
Ge3 Mg3 La2 163.48(12) 6_455 6
Ge3 Mg3 La2 80.92(4) 6 6
Ge6 Mg3 La2 61.85(7) 2_565 6
Ge4 Mg3 La2 61.09(7) . 6
Mg1 Mg3 La2 60.67(8) 6 6
Mg1 Mg3 La2 115.69(15) 6_455 6
Ge3 Mg3 La2 80.92(4) 6_455 6_455
Ge3 Mg3 La2 163.48(12) 6 6_455
Ge6 Mg3 La2 61.85(7) 2_565 6_455
Ge4 Mg3 La2 61.09(7) . 6_455
Mg1 Mg3 La2 115.69(15) 6 6_455
Mg1 Mg3 La2 60.67(8) 6_455 6_455
La2 Mg3 La2 82.59(9) 6 6_455
Ge3 Mg3 La3 58.40(8) 6_455 .
Ge3 Mg3 La3 58.40(8) 6 .
Ge6 Mg3 La3 137.78(16) 2_565 .
Ge4 Mg3 La3 121.18(16) . .
Mg1 Mg3 La3 98.46(11) 6 .
Mg1 Mg3 La3 98.46(11) 6_455 .
La2 Mg3 La3 137.93(5) 6 .
La2 Mg3 La3 137.93(5) 6_455 .
Ge3 Mg3 La4 55.98(7) 6_455 6_454
Ge3 Mg3 La4 118.62(15) 6 6_454
Ge6 Mg3 La4 132.24(8) 2_565 6_454
Ge4 Mg3 La4 57.66(8) . 6_454
Mg1 Mg3 La4 172.72(13) 6 6_454
Mg1 Mg3 La4 97.65(7) 6_455 6_454
La2 Mg3 La4 118.71(13) 6 6_454
La2 Mg3 La4 70.74(6) 6_455 6_454
La3 Mg3 La4 77.31(8) . 6_454
Ge3 Mg3 La4 118.62(15) 6_455 6_554
Ge3 Mg3 La4 55.98(7) 6 6_554
Ge6 Mg3 La4 132.24(8) 2_565 6_554
Ge4 Mg3 La4 57.66(8) . 6_554
Mg1 Mg3 La4 97.65(7) 6 6_554
Mg1 Mg3 La4 172.72(13) 6_455 6_554
La2 Mg3 La4 70.74(6) 6 6_554
La2 Mg3 La4 118.71(13) 6_455 6_554
La3 Mg3 La4 77.31(8) . 6_554
La4 Mg3 La4 75.73(10) 6_454 6_554
Ge1 Mg4 Ge1 118.72(17) 6_454 6_554
Ge1 Mg4 Ge6 109.60(11) 6_454 .
Ge1 Mg4 Ge6 109.60(11) 6_554 .
Ge1 Mg4 Mg2 61.31(8) 6_454 .
Ge1 Mg4 Mg2 61.31(8) 6_554 .
Ge6 Mg4 Mg2 150.78(19) . .
Ge1 Mg4 Ge5 107.39(11) 6_454 2_564
Ge1 Mg4 Ge5 107.39(11) 6_554 2_564
Ge6 Mg4 Ge5 102.94(14) . 2_564
Mg2 Mg4 Ge5 106.28(17) . 2_564
Ge1 Mg4 La2 163.55(14) 6_454 5
Ge1 Mg4 La2 77.22(4) 6_554 5
Ge6 Mg4 La2 65.12(8) . 5
Mg2 Mg4 La2 131.07(9) . 5
Ge5 Mg4 La2 61.02(7) 2_564 5
Ge1 Mg4 La2 77.22(4) 6_454 5_455
Ge1 Mg4 La2 163.55(14) 6_554 5_455
Ge6 Mg4 La2 65.12(8) . 5_455
Mg2 Mg4 La2 131.07(9) . 5_455
Ge5 Mg4 La2 61.02(7) 2_564 5_455
La2 Mg4 La2 86.61(10) 5 5_455
Ge1 Mg4 La1 117.59(15) 6_454 5
Ge1 Mg4 La1 56.37(7) 6_554 5
Ge6 Mg4 La1 56.98(7) . 5
Mg2 Mg4 La1 100.68(12) . 5
Ge5 Mg4 La1 134.56(9) 2_564 5
La2 Mg4 La1 73.65(5) 5 5
La2 Mg4 La1 121.95(12) 5_455 5
Ge1 Mg4 La1 56.37(7) 6_454 5_455
Ge1 Mg4 La1 117.59(15) 6_554 5_455
Ge6 Mg4 La1 56.98(7) . 5_455
Mg2 Mg4 La1 100.68(12) . 5_455
Ge5 Mg4 La1 134.56(9) 2_564 5_455
La2 Mg4 La1 121.95(12) 5 5_455
La2 Mg4 La1 73.65(5) 5_455 5_455
La1 Mg4 La1 72.46(8) 5 5_455
Ge1 Mg4 La3 54.74(7) 6_454 6_454
Ge1 Mg4 La3 115.94(14) 6_554 6_454
Ge6 Mg4 La3 133.60(9) . 6_454
Mg2 Mg4 La3 66.63(11) . 6_454
Ge5 Mg4 La3 55.65(7) 2_564 6_454
La2 Mg4 La3 116.42(12) 5 6_454
La2 Mg4 La3 68.65(5) 5_455 6_454
La1 Mg4 La3 167.00(13) 5 6_454
La1 Mg4 La3 106.10(2) 5_455 6_454
Ge1 Mg4 La3 115.94(14) 6_454 6_554
Ge1 Mg4 La3 54.74(7) 6_554 6_554
Ge6 Mg4 La3 133.60(9) . 6_554
Mg2 Mg4 La3 66.63(11) . 6_554
Ge5 Mg4 La3 55.65(7) 2_564 6_554
La2 Mg4 La3 68.65(5) 5 6_554
La2 Mg4 La3 116.42(12) 5_455 6_554
La1 Mg4 La3 106.10(2) 5 6_554
La1 Mg4 La3 167.00(13) 5_455 6_554
La3 Mg4 La3 72.27(8) 6_454 6_554
Ge2 Mg5 Ge2 112.78(18) 5 5_455
Ge2 Mg5 Ge5 111.71(11) 5 .
Ge2 Mg5 Ge5 111.71(11) 5_455 .
Ge2 Mg5 Ge6 107.94(11) 5 .
Ge2 Mg5 Ge6 107.94(11) 5_455 .
Ge5 Mg5 Ge6 104.26(15) . .
Ge2 Mg5 Mg1 124.28(18) 5 5_455
Ge2 Mg5 Mg1 53.35(9) 5_455 5_455
Ge5 Mg5 Mg1 123.61(13) . 5_455
Ge6 Mg5 Mg1 54.64(9) . 5_455
Ge2 Mg5 Mg1 53.35(9) 5 5
Ge2 Mg5 Mg1 124.28(18) 5_455 5
Ge5 Mg5 Mg1 123.61(13) . 5
Ge6 Mg5 Mg1 54.64(9) . 5
Mg1 Mg5 Mg1 88.30(18) 5_455 5
Ge2 Mg5 La1 162.43(14) 5 5_455
Ge2 Mg5 La1 84.11(5) 5_455 5_455
Ge5 Mg5 La1 63.31(8) . 5_455
Ge6 Mg5 La1 60.03(8) . 5_455
Mg1 Mg5 La1 61.29(8) 5_455 5_455
Mg1 Mg5 La1 113.75(14) 5 5_455
Ge2 Mg5 La1 84.11(5) 5 5
Ge2 Mg5 La1 162.43(14) 5_455 5
Ge5 Mg5 La1 63.31(8) . 5
Ge6 Mg5 La1 60.03(8) . 5
Mg1 Mg5 La1 113.75(14) 5_455 5
Mg1 Mg5 La1 61.29(8) 5 5
La1 Mg5 La1 78.68(10) 5_455 5
Ge2 Mg5 La4 56.93(9) 5 2_564
Ge2 Mg5 La4 56.93(9) 5_455 2_564
Ge5 Mg5 La4 122.25(15) . 2_564
Ge6 Mg5 La4 133.49(16) . 2_564
Mg1 Mg5 La4 95.20(13) 5_455 2_564
Mg1 Mg5 La4 95.20(13) 5 2_564
La1 Mg5 La4 140.55(5) 5_455 2_564
La1 Mg5 La4 140.55(5) 5 2_564
Ge2 Mg5 La3 55.85(6) 5 5
Ge2 Mg5 La3 117.36(15) 5_455 5
Ge5 Mg5 La3 58.50(8) . 5
Ge6 Mg5 La3 134.68(9) . 5
Mg1 Mg5 La3 170.66(15) 5_455 5
Mg1 Mg5 La3 97.63(7) 5 5
La1 Mg5 La3 121.82(13) 5_455 5
La1 Mg5 La3 75.52(6) 5 5
La4 Mg5 La3 77.14(8) 2_564 5
Ge2 Mg5 La3 117.36(15) 5 5_455
Ge2 Mg5 La3 55.85(6) 5_455 5_455
Ge5 Mg5 La3 58.50(8) . 5_455
Ge6 Mg5 La3 134.68(9) . 5_455
Mg1 Mg5 La3 97.63(7) 5_455 5_455
Mg1 Mg5 La3 170.66(15) 5 5_455
La1 Mg5 La3 75.52(6) 5_455 5_455
La1 Mg5 La3 121.82(13) 5 5_455
La4 Mg5 La3 77.14(8) 2_564 5_455
La3 Mg5 La3 75.61(9) 5 5_455

loop_
_geom_bond_atom_site_label_1
_geom_bond_atom_site_label_2
_geom_bond_distance
_geom_bond_site_symmetry_2
La1 Ge1 3.2120(15) 2_554
La1 Ge4 3.2188(11) 5_545
La1 Ge4 3.2188(11) 5_445
La1 Ge6 3.2545(12) 5_445
La1 Ge6 3.2545(12) 5_545
La1 Ge5 3.4037(13) 5_545
La1 Ge5 3.4037(13) 5_445
La1 Mg1 3.469(4) .
La1 Mg5 3.552(4) 5_545
La1 Mg5 3.552(4) 5_445
La1 Mg4 3.810(4) 5_445
La1 Mg4 3.810(4) 5_545
La2 Ge5 3.1935(11) 6_454
La2 Ge5 3.1935(11) 6_554
La2 Ge4 3.2226(12) 6_454
La2 Ge4 3.2226(12) 6_554
La2 Ge6 3.2572(13) 5_545
La2 Ge6 3.2572(13) 5_445
La2 Mg4 3.283(3) 5_445
La2 Mg4 3.283(3) 5_545
La2 Mg1 3.353(5) .
La2 Mg3 3.412(3) 6_554
La2 Mg3 3.412(3) 6_454
La2 La1 3.9553(11) 2_554
La3 Ge2 3.1066(16) .
La3 Ge3 3.1315(11) 6
La3 Ge3 3.1315(11) 6_455
La3 Ge1 3.1447(19) .
La3 Ge5 3.2607(11) 5_445
La3 Ge5 3.2607(11) 5_545
La3 Mg3 3.555(4) .
La3 Mg5 3.673(4) 5_445
La3 Mg5 3.673(4) 5_545
La3 Mg2 3.775(4) 6
La3 Mg2 3.775(4) 6_455
La3 Mg4 3.818(4) 6
La4 Ge2 3.0808(11) 6
La4 Ge2 3.0808(11) 6_455
La4 Ge3 3.1007(18) 1_556
La4 Ge1 3.1312(18) .
La4 Ge4 3.2266(11) 6_455
La4 Ge4 3.2266(11) 6
La4 Mg5 3.563(5) 2_565
La4 Mg3 3.668(4) 6
La4 Mg3 3.668(4) 6_455
La4 Mg2 3.680(4) 6_455
La4 Mg2 3.680(4) 6
La4 La1 3.9154(12) 2
Ge1 Mg4 2.617(2) 6_455
Ge1 Mg4 2.617(2) 6
Ge1 Mg2 2.832(2) 6
Ge1 Mg2 2.832(2) 6_455
Ge1 La1 3.2120(15) 2
Ge2 Mg5 2.703(3) 5_445
Ge2 Mg5 2.703(3) 5_545
Ge2 Mg1 2.706(5) .
Ge2 Mg2 2.742(5) .
Ge2 La4 3.0808(11) 6_554
Ge2 La4 3.0808(11) 6_454
Ge3 Mg3 2.662(2) 6_454
Ge3 Mg3 2.662(2) 6_554
Ge3 Mg1 2.728(5) .
Ge3 Mg2 2.735(5) .
Ge3 La4 3.1007(18) 1_554
Ge3 La3 3.1315(11) 6_554
Ge3 La3 3.1315(11) 6_454
Ge4 Ge5 2.5577(16) .
Ge4 Mg3 2.861(5) .
Ge4 La1 3.2188(11) 5
Ge4 La1 3.2188(11) 5_455
Ge4 La2 3.2226(12) 6
Ge4 La2 3.2226(12) 6_455
Ge4 La4 3.2266(11) 6_454
Ge4 La4 3.2266(11) 6_554
Ge5 Mg5 2.826(5) .
Ge5 Mg4 2.987(4) 2_565
Ge5 La2 3.1935(11) 6_455
Ge5 La2 3.1935(11) 6
Ge5 La3 3.2607(11) 5
Ge5 La3 3.2607(11) 5_455
Ge5 La1 3.4037(13) 5_455
Ge5 La1 3.4037(13) 5
Ge6 Mg4 2.701(4) .
Ge6 Mg1 2.807(2) 5
Ge6 Mg1 2.807(2) 5_455
Ge6 Mg5 2.835(5) .
Ge6 Mg3 2.859(5) 2_564
Ge6 La1 3.2545(12) 5
Ge6 La1 3.2545(12) 5_455
Ge6 La2 3.2572(13) 5_455
Ge6 La2 3.2572(13) 5
Mg1 Ge6 2.807(2) 5_445
Mg1 Ge6 2.807(2) 5_545
Mg1 Mg2 2.934(5) .
Mg1 Mg3 3.218(5) 6_454
Mg1 Mg3 3.218(5) 6_554
Mg1 Mg5 3.232(5) 5_545
Mg1 Mg5 3.232(5) 5_445
Mg2 Ge1 2.832(2) 6_554
Mg2 Ge1 2.832(2) 6_454
Mg2 Mg4 2.915(6) .
Mg2 La4 3.680(4) 6_554
Mg2 La4 3.680(4) 6_454
Mg2 La3 3.775(4) 6_454
Mg2 La3 3.775(4) 6_554
Mg3 Ge3 2.662(2) 6_455
Mg3 Ge3 2.662(2) 6
Mg3 Ge6 2.859(5) 2_565
Mg3 Mg1 3.218(5) 6
Mg3 Mg1 3.218(5) 6_455
Mg3 La2 3.412(3) 6
Mg3 La2 3.412(3) 6_455
Mg3 La4 3.668(4) 6_454
Mg3 La4 3.668(4) 6_554
Mg4 Ge1 2.617(2) 6_454
Mg4 Ge1 2.617(2) 6_554
Mg4 Ge5 2.987(4) 2_564
Mg4 La2 3.283(3) 5
Mg4 La2 3.283(3) 5_455
Mg4 La1 3.810(4) 5
Mg4 La1 3.810(4) 5_455
Mg4 La3 3.818(4) 6_454
Mg4 La3 3.818(4) 6_554
Mg5 Ge2 2.703(3) 5
Mg5 Ge2 2.703(3) 5_455
Mg5 Mg1 3.232(5) 5_455
Mg5 Mg1 3.232(5) 5
Mg5 La1 3.552(4) 5_455
Mg5 La1 3.552(4) 5
Mg5 La4 3.563(5) 2_564
Mg5 La3 3.673(4) 5
Mg5 La3 3.673(4) 5_455
